data_7209476
loop_
_publ_author_name
'Konrad, T.'
'Jeitschko, W.'

_publ_section_title
;
 The thorium transition metal borides Th2 T B10 (T = Fe, Co, Ni) with a
 structure very silmilar to that of Ca B6
;
_journal_name_full
;
Zeitschrift fuer Naturforschung, Teil B. Anorganische Chemie, Organische
 Chemie (42,1987-)
;
_journal_page_first 1195
_journal_page_last 1199
_journal_volume 50
_journal_year 1995
_chemical_formula_sum 'B10 Co Th2'
_chemical_name_systematic 'Th2 Co B10'
_space_group_IT_number 55
_symmetry_space_group_name_Hall '-P 2 2ab'
_symmetry_space_group_name_H-M 'P b a m'
_cell_angle_alpha 90
_cell_angle_beta 90
_cell_angle_gamma 90
_cell_formula_units_Z 2
_cell_length_a 5.624
_cell_length_b 11.228
_cell_length_c 4.185
_cell_volume 264.267
_citation_journal_id_ASTM ZNBSEN
_cod_data_source_file boron0-1_490.cif
_cod_data_source_block B10Co1Th2
_cod_original_cell_volume 264.2672
_cod_original_formula_sum 'B10 Co1 Th2'
_cod_database_code 7209476

loop_
_symmetry_equiv_pos_as_xyz
x,y,z
-x,-y,z
x+1/2,-y+1/2,-z
-x+1/2,y+1/2,-z
-x,-y,-z
x,y,-z
-x-1/2,y-1/2,z
x-1/2,-y-1/2,z

loop_
_atom_site_label
_atom_site_type_symbol
_atom_site_fract_x
_atom_site_fract_y
_atom_site_fract_z
_atom_site_occupancy
_atom_site_U_iso_or_equiv
Th1 Th 0.1992 0.36566 0.5 1 0.0
B3 B 0.345 0.197 0 1 0.0
B2 B 0.035 0.188 0 1 0.0
B4 B 0.374 0.0387 0 1 0.0
B1 B 0.2 0.1133 0.296 1 0.0
Co1 Co 0 0 0 1 0.0
